data_4313397
loop_
_publ_author_name
'John H. Thurston'
'Kenton H. Whitmire'

_publ_contact_author
;
      Kenton H. Whitmire
      Department of Chemistry MS-60
      Rice University
      1600 Main St. 
      Houtson Tx. 77005
      United States of America
;
_publ_contact_author_email whitmir@rice.edu
_publ_contact_author_fax '713 737 5652'
_publ_contact_author_phone '713 737 5650'
_publ_section_title
;
 Molecular Precursors for Ferroelectric Materials: Synthesis and
 Characterization of Bi2M2(\m-O)(sal)4(Hsal)4(OEt)2 and
 BiM4(\m-O)4(sal)4(Hsal)3(OiPr)4 (sal = O2CC6H4O, Hsal = O2CC6H4OH) (M =
 Nb, Ta)
;
_journal_name_full 'Inorganic Chemistry'
_journal_page_first 2014
_journal_page_last 2023
_journal_paper_doi 10.1021/ic026108s
_journal_volume 42
_journal_year 2003
_chemical_formula_sum 'C61 H58 Bi Nb4 O29'
_chemical_formula_weight 1835.69
_chemical_name_systematic
; 
 ? 
;
_space_group_IT_number 14
_symmetry_cell_setting monoclinic
_symmetry_space_group_name_Hall '-P 2yn'
_symmetry_space_group_name_H-M 'P 1 21/n 1'
_atom_sites_solution_hydrogens geom
_atom_sites_solution_primary direct
_atom_sites_solution_secondary difmap
_audit_creation_method SHELXL-97
_cell_angle_alpha 90.00
_cell_angle_beta 108.66(3)
_cell_angle_gamma 90.00
_cell_formula_units_Z 4
_cell_length_a 15.305(3)
_cell_length_b 21.802(4)
_cell_length_c 21.278(4)
_cell_measurement_reflns_used 3509
_cell_measurement_temperature 293(2)
_cell_measurement_theta_max 39.239
_cell_measurement_theta_min 4.522
_cell_volume 6727(3)
_computing_cell_refinement 'SHELXTL 6.10 (Bruker AXS, 2001)'
_computing_data_collection 'SHELXTL 6.10 (Bruker AXS, 2001)'
_computing_data_reduction 'SHELXTL 6.10 (Bruker AXS, 2001)'
_computing_molecular_graphics 'SHELXTL 6.10 (Bruker AXS, 2001)'
_computing_publication_material 'SHELXTL 6.10 (Bruker AXS, 2001)'
_computing_structure_refinement 'SHELXL-97 (Sheldrick, 1997)'
_computing_structure_solution 'SHELXS-97 (Sheldrick, 1990)'
_diffrn_ambient_temperature 293(2)
_diffrn_measured_fraction_theta_full 0.997
_diffrn_measured_fraction_theta_max 0.997
_diffrn_measurement_device_type 'Bruker SMART 1k, CCD'
_diffrn_measurement_method '2 theta, omega'
_diffrn_radiation_monochromator graphite
_diffrn_radiation_source 'normal-focus sealed tube'
_diffrn_radiation_type MoK\a
_diffrn_radiation_wavelength 0.71073
_diffrn_reflns_av_R_equivalents 0.0971
_diffrn_reflns_av_sigmaI/netI 0.1517
_diffrn_reflns_limit_h_max 16
_diffrn_reflns_limit_h_min -17
_diffrn_reflns_limit_k_max 23
_diffrn_reflns_limit_k_min -24
_diffrn_reflns_limit_l_max 23
_diffrn_reflns_limit_l_min -14
_diffrn_reflns_number 29512
_diffrn_reflns_theta_full 23.34
_diffrn_reflns_theta_max 23.34
_diffrn_reflns_theta_min 1.38
_exptl_absorpt_coefficient_mu 3.354
_exptl_absorpt_correction_T_max 1.000000
_exptl_absorpt_correction_T_min 0.654511
_exptl_absorpt_correction_type empirical
_exptl_crystal_colour yellow
_exptl_crystal_density_diffrn 1.813
_exptl_crystal_density_method 'not measured'
_exptl_crystal_description 'square prism'
_exptl_crystal_F_000 3612
_exptl_crystal_size_max 0.22
_exptl_crystal_size_mid 0.18
_exptl_crystal_size_min 0.16
_refine_diff_density_max 1.228
_refine_diff_density_min -1.050
_refine_diff_density_rms 0.139
_refine_ls_extinction_method none
_refine_ls_goodness_of_fit_ref 0.842
_refine_ls_hydrogen_treatment 'riding model'
_refine_ls_matrix_type full
_refine_ls_number_parameters 713
_refine_ls_number_reflns 9736
_refine_ls_number_restraints 24
_refine_ls_restrained_S_all 2.032
_refine_ls_R_factor_all 0.1181
_refine_ls_R_factor_gt 0.0496
_refine_ls_shift/su_max 0.001
_refine_ls_shift/su_mean 0.000
_refine_ls_structure_factor_coef Fsqd
_refine_ls_weighting_details 'calc w=1/[\s^2^(Fo^2^)+(0.0430P)^2^+0.0000P] where P=(Fo^2^+2Fc^2^)/3'
_refine_ls_weighting_scheme calc
_refine_ls_wR_factor_gt 0.0963
_refine_ls_wR_factor_ref 0.1125
_reflns_number_gt 4918
_reflns_number_total 9736
_reflns_threshold_expression >2sigma(I)
_cod_data_source_file ic026108ssi20021216_054950_4.cif
_cod_data_source_block 2a
_cod_original_cell_volume 6727(2)
_cod_database_code 4313397

loop_
_symmetry_equiv_pos_as_xyz
'x, y, z'
'-x+1/2, y+1/2, -z+1/2'
'-x, -y, -z'
'x-1/2, -y-1/2, z-1/2'

loop_
_atom_site_label
_atom_site_type_symbol
_atom_site_fract_x
_atom_site_fract_y
_atom_site_fract_z
_atom_site_U_iso_or_equiv
_atom_site_adp_type
_atom_site_occupancy
_atom_site_symmetry_multiplicity
_atom_site_calc_flag
_atom_site_refinement_flags
_atom_site_disorder_assembly
_atom_site_disorder_group
Bi1 Bi 0.40901(7) -0.04650(5) 1.21473(6) 0.0402(4) Uani 1 1 d . . .
Nb1 Nb 0.10478(17) -0.10874(11) 1.12988(13) 0.0364(7) Uani 1 1 d . . .
O1 O 0.2950(10) -0.2065(7) 1.1079(8) 0.036(5) Uani 1 1 d . . .
Nb2 Nb 0.39058(17) -0.25161(11) 1.17132(14) 0.0408(7) Uani 1 1 d . . .
O2 O 0.1477(11) -0.1253(7) 1.0569(8) 0.037(5) Uani 1 1 d . . .
Nb3 Nb 0.24634(17) -0.20389(11) 1.27015(13) 0.0381(7) Uani 1 1 d . . .
O3 O 0.1794(11) -0.1686(7) 1.1852(8) 0.038(5) Uani 1 1 d . . .
Nb4 Nb 0.24410(17) -0.15913(11) 1.03039(13) 0.0391(7) Uani 1 1 d . . .
O4 O 0.3358(10) -0.2424(7) 1.2383(8) 0.035(5) Uani 1 1 d . . .
O11 O 0.6865(18) -0.0418(12) 1.4345(12) 0.119(10) Uani 1 1 d . . .
H11J H 0.6407 -0.0569 1.4075 0.179 Uiso 1 1 calc R . .
C11 C 0.707(2) 0.0089(15) 1.411(2) 0.068(11) Uani 1 1 d . . .
O12 O 0.5506(13) -0.0530(9) 1.3270(10) 0.061(6) Uani 1 1 d . . .
C12 C 0.785(2) 0.0419(17) 1.4479(18) 0.082(11) Uani 1 1 d . . .
H12A H 0.8214 0.0278 1.4893 0.099 Uiso 1 1 calc R . .
O13 O 0.5144(13) 0.0243(8) 1.2570(10) 0.050(5) Uani 1 1 d . . .
C13 C 0.807(3) 0.096(2) 1.422(3) 0.106(15) Uani 1 1 d . . .
H13A H 0.8564 0.1193 1.4472 0.127 Uiso 1 1 calc R . .
C14 C 0.757(3) 0.1143(18) 1.361(2) 0.088(13) Uani 1 1 d . . .
H14A H 0.7756 0.1497 1.3448 0.105 Uiso 1 1 calc R . .
C15 C 0.680(2) 0.0840(15) 1.3218(18) 0.067(10) Uani 1 1 d . . .
H15A H 0.6472 0.0982 1.2796 0.080 Uiso 1 1 calc R . .
C16 C 0.653(2) 0.0308(15) 1.3481(16) 0.051(9) Uani 1 1 d . . .
C17 C 0.569(2) -0.0014(16) 1.3081(18) 0.054(9) Uani 1 1 d . . .
O21 O 0.0430(11) -0.0309(8) 1.1012(9) 0.043(5) Uani 1 1 d . . .
C21 C 0.056(2) 0.0280(12) 1.1189(13) 0.040(7) Uani 1 1 d . . .
O22 O 0.2162(11) -0.0468(8) 1.1662(8) 0.038(4) Uani 1 1 d . . .
C22 C -0.021(2) 0.0661(13) 1.1027(15) 0.057(9) Uani 1 1 d . . .
H22A H -0.0794 0.0506 1.0802 0.068 Uiso 1 1 calc R . .
O23 O 0.3040(13) 0.0357(8) 1.1921(9) 0.046(5) Uani 1 1 d . . .
C23 C -0.010(2) 0.1256(16) 1.1200(18) 0.078(11) Uani 1 1 d . . .
H23A H -0.0619 0.1505 1.1097 0.094 Uiso 1 1 calc R . .
C24 C 0.072(3) 0.1506(14) 1.1516(18) 0.081(12) Uani 1 1 d . . .
H24A H 0.0771 0.1921 1.1623 0.097 Uiso 1 1 calc R . .
C25 C 0.151(2) 0.1138(13) 1.1681(16) 0.062(9) Uani 1 1 d . . .
H25A H 0.2083 0.1308 1.1899 0.075 Uiso 1 1 calc R . .
C26 C 0.1433(19) 0.0515(13) 1.1519(14) 0.043(7) Uani 1 1 d . . .
C27 C 0.225(2) 0.0127(14) 1.1706(13) 0.038(7) Uani 1 1 d . . .
O31 O -0.0553(16) -0.0155(10) 1.2404(12) 0.088(8) Uani 1 1 d . . .
H31A H -0.0195 -0.0262 1.2210 0.131 Uiso 1 1 calc R . .
C31 C -0.044(2) -0.0508(16) 1.2934(18) 0.062(9) Uani 1 1 d . . .
O32 O 0.0757(13) -0.0827(8) 1.2213(10) 0.048(5) Uani 1 1 d . . .
C32 C -0.105(2) -0.0405(16) 1.330(2) 0.080(11) Uani 1 1 d . . .
H32A H -0.1525 -0.0118 1.3165 0.095 Uiso 1 1 calc R . .
O33 O 0.1530(13) -0.1483(8) 1.3027(9) 0.048(5) Uani 1 1 d . . .
C33 C -0.090(3) -0.0763(19) 1.388(2) 0.093(13) Uani 1 1 d . . .
H33A H -0.1287 -0.0701 1.4134 0.111 Uiso 1 1 calc R . .
C34 C -0.024(3) -0.1185(18) 1.4080(19) 0.092(13) Uani 1 1 d . . .
H34A H -0.0192 -0.1421 1.4454 0.111 Uiso 1 1 calc R . .
C35 C 0.036(2) -0.1268(15) 1.3742(17) 0.066(10) Uani 1 1 d . . .
H35A H 0.0839 -0.1550 1.3894 0.080 Uiso 1 1 calc R . .
C36 C 0.027(2) -0.0938(14) 1.3171(16) 0.050(8) Uani 1 1 d . . .
C37 C 0.089(2) -0.1098(12) 1.2766(16) 0.042(8) Uani 1 1 d . . .
O41 O 0.5131(13) -0.2807(8) 1.2215(9) 0.049(5) Uani 1 1 d . . .
C41 C 0.600(2) -0.2592(16) 1.2398(15) 0.057(9) Uani 1 1 d . . .
O42 O 0.4587(12) -0.1686(7) 1.2003(9) 0.046(5) Uani 1 1 d . . .
C42 C 0.673(2) -0.2993(16) 1.2648(17) 0.069(10) Uani 1 1 d . . .
H42A H 0.6621 -0.3408 1.2682 0.083 Uiso 1 1 calc R . .
O43 O 0.5583(13) -0.0956(9) 1.2039(10) 0.056(6) Uani 1 1 d . . .
C43 C 0.762(3) -0.2781(19) 1.284(2) 0.090(13) Uani 1 1 d . . .
H43A H 0.8099 -0.3051 1.3033 0.108 Uiso 1 1 calc R . .
C44 C 0.781(2) -0.219(2) 1.276(2) 0.100(15) Uani 1 1 d . . .
H44A H 0.8414 -0.2053 1.2878 0.120 Uiso 1 1 calc R . .
C45 C 0.708(2) -0.1766(16) 1.2504(16) 0.069(10) Uani 1 1 d . . .
H45A H 0.7214 -0.1356 1.2460 0.082 Uiso 1 1 calc R . .
C46 C 0.6181(19) -0.1956(15) 1.2317(14) 0.047(8) Uani 1 1 d . . .
C47 C 0.5439(19) -0.1501(15) 1.2103(14) 0.040(8) Uani 1 1 d . . .
O51 O 0.2386(11) -0.1017(8) 0.9587(8) 0.043(5) Uani 1 1 d . . .
C51 C 0.2858(19) -0.0525(13) 0.9477(15) 0.042(7) Uani 1 1 d . . .
O52 O 0.3322(12) -0.0882(8) 1.0848(8) 0.043(5) Uani 1 1 d . . .
C52 C 0.273(2) -0.0347(13) 0.8842(15) 0.050(8) Uani 1 1 d . . .
H52A H 0.2335 -0.0564 0.8489 0.060 Uiso 1 1 calc R . .
O53 O 0.4139(13) -0.0038(8) 1.1157(10) 0.054(6) Uani 1 1 d . . .
C53 C 0.319(3) 0.0152(17) 0.8723(17) 0.074(11) Uani 1 1 d . . .
H53A H 0.3075 0.0280 0.8287 0.089 Uiso 1 1 calc R . .
C54 C 0.381(2) 0.0466(16) 0.9207(18) 0.071(10) Uani 1 1 d . . .
H54A H 0.4152 0.0783 0.9107 0.085 Uiso 1 1 calc R . .
C55 C 0.393(2) 0.0306(13) 0.9856(17) 0.059(9) Uani 1 1 d . . .
H55A H 0.4317 0.0538 1.0202 0.070 Uiso 1 1 calc R . .
C56 C 0.3476(18) -0.0205(13) 0.9988(15) 0.039(7) Uani 1 1 d . . .
C57 C 0.3667(18) -0.0370(14) 1.0704(15) 0.039(7) Uani 1 1 d . . .
O71 O 0.3078(13) -0.2075(8) 1.3654(10) 0.047(5) Uani 1 1 d . . .
C71 C 0.3457(19) -0.1652(14) 1.4123(15) 0.047(8) Uani 1 1 d . . .
O72 O 0.3239(11) -0.1236(7) 1.2835(8) 0.038(5) Uani 1 1 d . . .
C72 C 0.3694(4) -0.1871(3) 1.4794(3) 0.064(10) Uani 1 1 d . . .
H72A H 0.3613 -0.2280 1.4886 0.076 Uiso 1 1 calc R . .
O73 O 0.3662(4) -0.0316(3) 1.3194(3) 0.060(6) Uani 1 1 d R . .
C73 C 0.4047(4) -0.1448(3) 1.5301(3) 0.084(12) Uani 1 1 d R . .
H73A H 0.4149 -0.1570 1.5738 0.100 Uiso 1 1 d R . .
C74 C 0.4256(4) -0.0837(3) 1.5175(3) 0.076(11) Uani 1 1 d R . .
H74A H 0.4527 -0.0568 1.5522 0.092 Uiso 1 1 d R . .
C75 C 0.4045(4) -0.0647(3) 1.4516(3) 0.066(10) Uani 1 1 d R . .
H75A H 0.4179 -0.0249 1.4421 0.079 Uiso 1 1 d R . .
C76 C 0.3636(4) -0.1051(3) 1.4004(3) 0.048(8) Uani 1 1 d R . .
C77 C 0.3493(4) -0.0849(3) 1.3315(3) 0.045(8) Uani 1 1 d R . .
O81 O 0.1716(4) -0.2713(3) 1.2656(3) 0.050(5) Uani 1 1 d R . .
C81 C 0.0984(4) -0.3164(3) 1.2412(3) 0.067(10) Uani 1 1 d R . .
H81A H 0.1020 -0.3460 1.2766 0.080 Uiso 1 1 calc R . .
C82 C 0.0069(4) -0.2803(3) 1.2259(3) 0.101(14) Uani 1 1 d RD . .
H82A H 0.0041 -0.2606 1.2655 0.151 Uiso 1 1 calc R . .
H82B H -0.0442 -0.3080 1.2099 0.151 Uiso 1 1 calc R . .
H82C H 0.0039 -0.2499 1.1926 0.151 Uiso 1 1 calc R . .
C83 C 0.1126(4) -0.3505(3) 1.1824(3) 0.122(16) Uani 1 1 d RD . .
H83A H 0.1708 -0.3714 1.1966 0.183 Uiso 1 1 d R . .
H83B H 0.1119 -0.3216 1.1481 0.183 Uiso 1 1 d R . .
H83C H 0.0639 -0.3798 1.1655 0.183 Uiso 1 1 d R . .
O91 O 0.3577(4) -0.3316(3) 1.1445(3) 0.054(6) Uani 1 1 d R . .
C91 C 0.3852(4) -0.3953(3) 1.1424(3) 0.115(16) Uani 1 1 d R . .
H91A H 0.4336 -0.4014 1.1851 0.138 Uiso 1 1 calc R . .
C92 C 0.4354(4) -0.4009(3) 1.0921(3) 0.15(2) Uani 1 1 d RD . .
H92A H 0.4798 -0.3684 1.0987 0.225 Uiso 1 1 calc R . .
H92B H 0.3919 -0.3981 1.0482 0.225 Uiso 1 1 calc R . .
H92C H 0.4665 -0.4397 1.0974 0.225 Uiso 1 1 calc R . .
C93 C 0.3132(4) -0.4390(3) 1.1440(3) 0.133(19) Uani 1 1 d RD . .
H93A H 0.2894 -0.4281 1.1791 0.199 Uiso 1 1 d R . .
H93B H 0.3389 -0.4796 1.1516 0.199 Uiso 1 1 d R . .
H93C H 0.2643 -0.4380 1.1024 0.199 Uiso 1 1 d R . .
O101 O -0.0074(4) -0.1491(3) 1.1007(3) 0.041(5) Uani 1 1 d R . .
C101 C -0.1058(4) -0.1451(3) 1.0756(3) 0.103(15) Uani 1 1 d R . .
H10G H -0.1182 -0.1878 1.0612 0.123 Uiso 1 1 calc R . .
C102 C -0.1401(4) -0.1161(3) 1.0098(3) 0.133(18) Uani 1 1 d RD . .
H10A H -0.2063 -0.1146 0.9956 0.200 Uiso 1 1 calc R . .
H10B H -0.1204 -0.1396 0.9787 0.200 Uiso 1 1 calc R . .
H10C H -0.1161 -0.0752 1.0123 0.200 Uiso 1 1 calc R . .
C103 C -0.1483(4) -0.1457(3) 1.1246(3) 0.18(3) Uani 1 1 d RD . .
H10D H -0.1104 -0.1679 1.1625 0.269 Uiso 1 1 d R . .
H10E H -0.1563 -0.1044 1.1373 0.269 Uiso 1 1 d R . .
H10F H -0.2074 -0.1654 1.1076 0.269 Uiso 1 1 d R . .
C61 C 0.5132(4) -0.1795(3) 0.9599(3) 0.094(12) Uiso 1 1 d RD . .
C62 C 0.5715(4) -0.1837(3) 0.9194(3) 0.084(11) Uiso 1 1 d RD . .
H62A H 0.5574 -0.1655 0.8778 0.100 Uiso 1 1 calc R . .
C63 C 0.6514(4) -0.2175(3) 0.9481(3) 0.087(12) Uiso 1 1 d RD . .
H63A H 0.6973 -0.2185 0.9282 0.105 Uiso 1 1 d R . .
C64 C 0.6625(4) -0.2499(3) 1.0064(3) 0.090(12) Uiso 1 1 d RD . .
H64A H 0.7159 -0.2725 1.0256 0.108 Uiso 1 1 d R . .
C65 C 0.5938(4) -0.2484(3) 1.0361(3) 0.066(9) Uiso 1 1 d RD . .
H65A H 0.6012 -0.2701 1.0752 0.079 Uiso 1 1 d R . .
C66 C 0.5139(4) -0.2146(3) 1.0075(3) 0.044(8) Uiso 1 1 d RD . .
C67 C 0.4456(4) -0.2148(3) 1.0402(3) 0.045(8) Uiso 1 1 d R . .
O61 O 0.4384(4) -0.1534(3) 0.9214(3) 0.135(10) Uiso 1 1 d R . .
H61A H 0.3975 -0.1560 0.9385 0.202 Uiso 1 1 calc R . .
O62 O 0.3706(12) -0.1841(8) 1.0111(9) 0.059(6) Uiso 1 1 d . . .
O63 O 0.4588(12) -0.2420(8) 1.0945(9) 0.048(5) Uiso 1 1 d . . .
O111 O 0.1817(11) -0.2193(8) 0.9757(9) 0.048(5) Uiso 1 1 d D . .
C111 C 0.160(2) -0.277(2) 0.9557(16) 0.16(2) Uiso 1 1 d D . .
C112 C 0.235(3) -0.3118(16) 0.939(2) 0.12(2) Uiso 0.67 1 d PD . .
H11D H 0.2505 -0.2906 0.9042 0.181 Uiso 0.67 1 calc PR . .
H11E H 0.2136 -0.3523 0.9239 0.181 Uiso 0.67 1 calc PR . .
H11F H 0.2888 -0.3145 0.9774 0.181 Uiso 0.67 1 calc PR . .
C113 C 0.076(3) -0.289(2) 0.8980(19) 0.11(2) Uiso 0.67 1 d PD . .
H11A H 0.0799 -0.2672 0.8600 0.166 Uiso 0.67 1 calc PR . .
H11B H 0.0224 -0.2762 0.9085 0.166 Uiso 0.67 1 calc PR . .
H11C H 0.0715 -0.3325 0.8884 0.166 Uiso 0.67 1 calc PR . .
C114 C 0.140(3) -0.3185(16) 1.008(3) 0.16(3) Uiso 0.67 1 d PD . .
H11G H 0.0905 -0.3015 1.0201 0.242 Uiso 0.67 1 calc PR . .
H11H H 0.1944 -0.3213 1.0459 0.242 Uiso 0.67 1 calc PR . .
H11I H 0.1236 -0.3587 0.9892 0.242 Uiso 0.67 1 calc PR . .

loop_
_atom_site_aniso_label
_atom_site_aniso_U_11
_atom_site_aniso_U_22
_atom_site_aniso_U_33
_atom_site_aniso_U_23
_atom_site_aniso_U_13
_atom_site_aniso_U_12
Bi1 0.0394(7) 0.0376(6) 0.0441(7) 0.0050(6) 0.0142(6) -0.0026(6)
Nb1 0.0348(16) 0.0314(15) 0.0442(17) 0.0000(13) 0.0145(14) 0.0028(13)
O1 0.030(11) 0.036(10) 0.047(12) 0.002(10) 0.020(10) 0.006(9)
Nb2 0.0412(17) 0.0364(15) 0.0499(18) 0.0069(14) 0.0214(15) 0.0064(13)
O2 0.040(11) 0.034(10) 0.043(12) 0.000(9) 0.021(10) 0.001(9)
Nb3 0.0380(16) 0.0353(15) 0.0447(18) 0.0068(14) 0.0185(15) 0.0025(13)
O3 0.041(12) 0.031(10) 0.048(12) 0.003(9) 0.024(10) 0.007(9)
Nb4 0.0393(17) 0.0405(16) 0.0402(17) 0.0037(14) 0.0164(15) 0.0023(13)
O4 0.037(11) 0.036(10) 0.038(11) 0.010(9) 0.019(10) 0.018(9)
O11 0.13(2) 0.09(2) 0.09(2) 0.005(18) -0.028(18) -0.023(19)
C11 0.06(3) 0.03(2) 0.12(4) -0.01(2) 0.04(3) -0.010(19)
O12 0.065(15) 0.052(14) 0.064(15) 0.012(13) 0.016(12) -0.008(12)
C12 0.06(3) 0.07(3) 0.08(3) -0.02(2) -0.02(2) 0.00(2)
O13 0.048(14) 0.053(13) 0.049(13) 0.015(11) 0.016(12) 0.004(11)
C13 0.07(3) 0.08(3) 0.14(4) -0.03(3) -0.01(3) -0.03(3)
C14 0.07(3) 0.09(3) 0.09(3) -0.02(3) 0.01(3) -0.04(3)
C15 0.05(2) 0.06(2) 0.10(3) -0.01(2) 0.03(2) -0.001(19)
C16 0.03(2) 0.06(2) 0.05(2) 0.001(19) 0.000(18) 0.013(18)
C17 0.05(2) 0.06(2) 0.06(2) -0.01(2) 0.03(2) 0.00(2)
O21 0.041(12) 0.036(12) 0.051(13) -0.005(10) 0.012(10) 0.002(9)
C21 0.05(2) 0.035(19) 0.034(18) -0.007(15) 0.010(17) -0.003(16)
O22 0.044(12) 0.032(11) 0.038(11) 0.001(10) 0.014(10) -0.001(10)
C22 0.04(2) 0.032(19) 0.08(2) -0.017(17) -0.010(18) 0.010(16)
O23 0.037(12) 0.043(12) 0.058(14) 0.003(11) 0.012(11) -0.003(10)
C23 0.06(3) 0.05(2) 0.10(3) -0.01(2) -0.01(2) 0.01(2)
C24 0.09(3) 0.03(2) 0.09(3) -0.02(2) 0.00(3) 0.01(2)
C25 0.06(2) 0.032(19) 0.08(3) 0.000(18) 0.01(2) 0.008(18)
C26 0.035(18) 0.035(18) 0.052(19) 0.002(16) 0.003(16) 0.020(16)
C27 0.05(2) 0.05(2) 0.026(17) -0.001(15) 0.019(16) 0.001(17)
O31 0.11(2) 0.089(18) 0.077(18) 0.026(15) 0.045(17) 0.057(15)
C31 0.05(2) 0.07(2) 0.07(2) -0.01(2) 0.01(2) 0.02(2)
O32 0.062(14) 0.040(12) 0.044(13) 0.002(11) 0.019(12) 0.011(10)
C32 0.06(2) 0.10(3) 0.10(3) -0.01(3) 0.05(2) 0.02(2)
O33 0.052(14) 0.053(13) 0.046(13) 0.006(11) 0.028(12) 0.010(11)
C33 0.11(4) 0.12(3) 0.08(3) 0.00(3) 0.07(3) 0.02(3)
C34 0.10(3) 0.12(3) 0.09(3) 0.03(3) 0.06(3) 0.04(3)
C35 0.07(3) 0.08(3) 0.06(3) 0.01(2) 0.05(2) 0.02(2)
C36 0.04(2) 0.06(2) 0.05(2) -0.011(19) 0.027(19) -0.002(17)
C37 0.036(19) 0.026(17) 0.06(2) -0.001(17) 0.005(18) 0.003(15)
O41 0.049(14) 0.050(12) 0.056(14) 0.020(11) 0.027(12) 0.003(11)
C41 0.06(2) 0.07(3) 0.05(2) 0.00(2) 0.03(2) 0.02(2)
O42 0.046(13) 0.041(12) 0.051(13) 0.006(10) 0.017(11) 0.001(10)
C42 0.05(2) 0.07(2) 0.09(3) 0.01(2) 0.03(2) 0.01(2)
O43 0.055(14) 0.040(13) 0.086(17) 0.009(12) 0.038(13) -0.003(11)
C43 0.07(3) 0.08(3) 0.11(4) 0.00(3) 0.01(3) 0.03(3)
C44 0.03(2) 0.15(4) 0.12(4) -0.03(3) 0.02(2) 0.01(3)
C45 0.04(2) 0.10(3) 0.07(3) 0.00(2) 0.02(2) -0.01(2)
C46 0.026(19) 0.07(2) 0.039(19) 0.011(18) 0.007(16) 0.010(18)
C47 0.026(18) 0.06(2) 0.038(19) -0.003(17) 0.019(16) 0.008(17)
O51 0.038(12) 0.052(12) 0.040(12) 0.004(10) 0.016(10) 0.002(10)
C51 0.035(19) 0.05(2) 0.05(2) 0.009(19) 0.025(17) 0.003(16)
O52 0.052(13) 0.041(12) 0.038(12) 0.014(10) 0.020(11) -0.003(10)
C52 0.06(2) 0.05(2) 0.04(2) 0.002(17) 0.020(18) -0.008(17)
O53 0.056(14) 0.048(13) 0.053(14) 0.002(12) 0.008(12) -0.019(11)
C53 0.10(3) 0.09(3) 0.04(2) 0.03(2) 0.02(2) -0.01(2)
C54 0.08(3) 0.08(3) 0.06(3) 0.04(2) 0.05(2) 0.00(2)
C55 0.06(2) 0.06(2) 0.07(3) 0.010(19) 0.03(2) -0.002(17)
C56 0.028(18) 0.046(19) 0.05(2) 0.012(17) 0.020(17) 0.007(15)
C57 0.026(17) 0.05(2) 0.04(2) 0.012(18) 0.016(16) 0.005(15)
O71 0.056(14) 0.044(12) 0.047(13) 0.016(11) 0.024(12) 0.005(11)
C71 0.04(2) 0.07(2) 0.04(2) 0.010(19) 0.020(17) -0.001(18)
O72 0.048(12) 0.032(11) 0.037(12) -0.005(9) 0.018(10) -0.010(9)
C72 0.06(2) 0.08(3) 0.05(2) -0.01(2) 0.02(2) -0.02(2)
O73 0.076(15) 0.059(14) 0.054(14) -0.004(12) 0.032(13) -0.008(12)
C73 0.07(3) 0.13(3) 0.08(3) 0.00(3) 0.05(2) -0.02(2)
C74 0.09(3) 0.10(3) 0.05(2) -0.01(2) 0.04(2) -0.03(2)
C75 0.08(3) 0.07(2) 0.07(2) -0.03(2) 0.04(2) -0.023(19)
C76 0.05(2) 0.06(2) 0.04(2) 0.000(18) 0.039(18) -0.004(17)
C77 0.033(18) 0.038(19) 0.07(2) 0.005(19) 0.018(18) -0.009(16)
O81 0.052(13) 0.043(12) 0.064(14) 0.007(11) 0.033(12) -0.003(10)
C81 0.06(2) 0.06(2) 0.08(3) 0.02(2) 0.02(2) -0.023(19)
C82 0.04(2) 0.10(3) 0.15(4) -0.01(3) 0.01(3) -0.01(2)
C83 0.14(4) 0.15(4) 0.07(3) -0.03(3) 0.03(3) 0.00(3)
O91 0.057(13) 0.037(12) 0.073(15) -0.002(11) 0.031(12) 0.010(10)
C91 0.16(4) 0.04(2) 0.16(4) -0.01(3) 0.09(4) 0.03(3)
C92 0.22(5) 0.09(3) 0.22(6) -0.02(3) 0.18(5) 0.01(3)
C93 0.15(4) 0.06(3) 0.22(5) 0.00(3) 0.11(4) -0.02(3)
O101 0.034(12) 0.048(12) 0.043(12) -0.013(10) 0.016(10) -0.003(9)
C101 0.03(2) 0.20(5) 0.07(3) 0.03(3) 0.01(2) -0.02(2)
C102 0.09(3) 0.16(4) 0.12(4) 0.05(3) -0.02(3) -0.03(3)
C103 0.06(3) 0.34(8) 0.14(5) -0.04(5) 0.04(3) 0.04(4)

loop_
_atom_type_symbol
_atom_type_description
_atom_type_scat_dispersion_real
_atom_type_scat_dispersion_imag
_atom_type_scat_source
C C 0.0033 0.0016 'International Tables Vol C Tables 4.2.6.8 and 6.1.1.4'
H H 0.0000 0.0000 'International Tables Vol C Tables 4.2.6.8 and 6.1.1.4'
O O 0.0106 0.0060 'International Tables Vol C Tables 4.2.6.8 and 6.1.1.4'
Nb Nb -2.0727 0.6215 'International Tables Vol C Tables 4.2.6.8 and 6.1.1.4'
Bi Bi -4.1077 10.2566 'International Tables Vol C Tables 4.2.6.8 and 6.1.1.4'

loop_
_geom_angle_atom_site_label_1
_geom_angle_atom_site_label_2
_geom_angle_atom_site_label_3
_geom_angle
_geom_angle_site_symmetry_1
_geom_angle_site_symmetry_3
_geom_angle_publ_flag
O13 Bi1 O53 81.8(7) . . ?
O13 Bi1 O23 85.0(7) . . ?
O53 Bi1 O23 74.2(6) . . ?
O13 Bi1 O73 85.0(5) . . ?
O53 Bi1 O73 146.8(5) . . ?
O23 Bi1 O73 74.4(5) . . ?
O13 Bi1 O43 77.0(6) . . ?
O53 Bi1 O43 78.5(6) . . ?
O23 Bi1 O43 149.1(6) . . ?
O73 Bi1 O43 127.7(5) . . ?
O13 Bi1 O12 52.6(6) . . ?
O53 Bi1 O12 125.5(6) . . ?
O23 Bi1 O12 122.0(6) . . ?
O73 Bi1 O12 65.4(4) . . ?
O43 Bi1 O12 64.6(6) . . ?
O13 Bi1 C17 26.2(8) . . ?
O53 Bi1 C17 103.3(9) . . ?
O23 Bi1 C17 105.3(9) . . ?
O73 Bi1 C17 75.1(6) . . ?
O43 Bi1 C17 67.2(8) . . ?
O12 Bi1 C17 26.5(7) . . ?
O101 Nb1 O3 101.1(5) . . ?
O101 Nb1 O2 99.3(5) . . ?
O3 Nb1 O2 94.6(7) . . ?
O101 Nb1 O21 90.3(5) . . ?
O3 Nb1 O21 160.1(7) . . ?
O2 Nb1 O21 99.7(7) . . ?
O101 Nb1 O22 167.9(5) . . ?
O3 Nb1 O22 87.6(7) . . ?
O2 Nb1 O22 88.3(6) . . ?
O21 Nb1 O22 79.1(7) . . ?
O101 Nb1 O32 89.5(5) . . ?
O3 Nb1 O32 83.1(7) . . ?
O2 Nb1 O32 171.2(7) . . ?
O21 Nb1 O32 80.6(7) . . ?
O22 Nb1 O32 83.1(6) . . ?
Nb4 O1 Nb2 154.7(8) . . ?
O91 Nb2 O4 101.0(5) . . ?
O91 Nb2 O1 101.3(5) . . ?
O4 Nb2 O1 93.1(6) . . ?
O91 Nb2 O41 88.9(6) . . ?
O4 Nb2 O41 101.8(7) . . ?
O1 Nb2 O41 160.1(7) . . ?
O91 Nb2 O42 166.0(5) . . ?
O4 Nb2 O42 89.1(7) . . ?
O1 Nb2 O42 87.7(7) . . ?
O41 Nb2 O42 79.5(7) . . ?
O91 Nb2 O63 90.4(5) . . ?
O4 Nb2 O63 168.3(6) . . ?
O1 Nb2 O63 82.3(6) . . ?
O41 Nb2 O63 80.6(7) . . ?
O42 Nb2 O63 80.0(7) . . ?
Nb4 O2 Nb1 145.4(10) . . ?
O81 Nb3 O4 97.7(5) . . ?
O81 Nb3 O3 97.7(5) . . ?
O4 Nb3 O3 93.9(7) . . ?
O81 Nb3 O71 96.2(6) . . ?
O4 Nb3 O71 101.0(7) . . ?
O3 Nb3 O71 158.0(7) . . ?
O81 Nb3 O72 173.2(5) . . ?
O4 Nb3 O72 88.6(7) . . ?
O3 Nb3 O72 84.4(7) . . ?
O71 Nb3 O72 80.0(7) . . ?
O81 Nb3 O33 90.1(5) . . ?
O4 Nb3 O33 171.8(7) . . ?
O3 Nb3 O33 82.5(7) . . ?
O71 Nb3 O33 80.6(7) . . ?
O72 Nb3 O33 83.7(6) . . ?
Nb1 O3 Nb3 153.8(9) . . ?
O111 Nb4 O1 98.6(7) . . ?
O111 Nb4 O2 100.0(7) . . ?
O1 Nb4 O2 95.5(7) . . ?
O111 Nb4 O51 94.7(8) . . ?
O1 Nb4 O51 159.1(7) . . ?
O2 Nb4 O51 98.0(7) . . ?
O111 Nb4 O52 170.5(7) . . ?
O1 Nb4 O52 84.8(7) . . ?
O2 Nb4 O52 88.4(7) . . ?
O51 Nb4 O52 79.7(7) . . ?
O111 Nb4 O62 90.9(7) . . ?
O1 Nb4 O62 83.4(7) . . ?
O2 Nb4 O62 169.1(7) . . ?
O51 Nb4 O62 80.3(7) . . ?
O52 Nb4 O62 80.7(7) . . ?
Nb2 O4 Nb3 149.5(9) . . ?
O11 C11 C12 119(4) . . ?
O11 C11 C16 121(3) . . ?
C12 C11 C16 120(3) . . ?
C17 O12 Bi1 82.2(19) . . ?
C13 C12 C11 119(4) . . ?
C17 O13 Bi1 103.5(19) . . ?
C14 C13 C12 120(4) . . ?
C13 C14 C15 124(4) . . ?
C14 C15 C16 117(4) . . ?
C15 C16 C11 120(3) . . ?
C15 C16 C17 118(3) . . ?
C11 C16 C17 122(3) . . ?
O12 C17 O13 121(3) . . ?
O12 C17 C16 119(3) . . ?
O13 C17 C16 120(3) . . ?
O12 C17 Bi1 71.3(18) . . ?
O13 C17 Bi1 50.3(15) . . ?
C16 C17 Bi1 170(3) . . ?
C21 O21 Nb1 137.5(18) . . ?
O21 C21 C26 122(3) . . ?
O21 C21 C22 118(3) . . ?
C26 C21 C22 120(3) . . ?
C27 O22 Nb1 135.3(18) . . ?
C23 C22 C21 119(3) . . ?
C27 O23 Bi1 106.7(17) . . ?
C24 C23 C22 123(3) . . ?
C23 C24 C25 119(3) . . ?
C24 C25 C26 120(3) . . ?
C21 C26 C25 118(3) . . ?
C21 C26 C27 122(3) . . ?
C25 C26 C27 120(3) . . ?
O23 C27 O22 119(3) . . ?
O23 C27 C26 121(3) . . ?
O22 C27 C26 120(3) . . ?
O31 C31 C36 125(3) . . ?
O31 C31 C32 116(3) . . ?
C36 C31 C32 119(3) . . ?
C37 O32 Nb1 132.6(18) . . ?
C31 C32 C33 116(3) . . ?
C37 O33 Nb3 136.6(19) . . ?
C34 C33 C32 124(3) . . ?
C33 C34 C35 120(4) . . ?
C34 C35 C36 121(3) . . ?
C35 C36 C31 121(3) . . ?
C35 C36 C37 119(3) . . ?
C31 C36 C37 121(3) . . ?
O32 C37 O33 126(3) . . ?
O32 C37 C36 118(3) . . ?
O33 C37 C36 116(3) . . ?
C41 O41 Nb2 137.4(19) . . ?
O41 C41 C42 120(3) . . ?
O41 C41 C46 121(3) . . ?
C42 C41 C46 119(3) . . ?
C47 O42 Nb2 133.7(17) . . ?
C43 C42 C41 120(3) . . ?
C47 O43 Bi1 101.3(16) . . ?
C44 C43 C42 121(4) . . ?
C43 C44 C45 120(4) . . ?
C46 C45 C44 121(3) . . ?
C45 C46 C41 118(3) . . ?
C45 C46 C47 120(3) . . ?
C41 C46 C47 122(3) . . ?
O43 C47 O42 119(3) . . ?
O43 C47 C46 123(3) . . ?
O42 C47 C46 118(3) . . ?
C51 O51 Nb4 138.6(18) . . ?
O51 C51 C52 119(3) . . ?
O51 C51 C56 122(3) . . ?
C52 C51 C56 119(3) . . ?
C57 O52 Nb4 136.1(18) . . ?
C51 C52 C53 120(3) . . ?
C57 O53 Bi1 107.0(17) . . ?
C54 C53 C52 123(3) . . ?
C53 C54 C55 118(3) . . ?
C54 C55 C56 119(3) . . ?
C51 C56 C55 120(3) . . ?
C51 C56 C57 123(3) . . ?
C55 C56 C57 117(3) . . ?
O53 C57 O52 120(3) . . ?
O53 C57 C56 122(3) . . ?
O52 C57 C56 119(3) . . ?
C71 O71 Nb3 134.1(17) . . ?
O71 C71 C76 125(2) . . ?
O71 C71 C72 115(2) . . ?
C76 C71 C72 120(2) . . ?
C77 O72 Nb3 132.5(11) . . ?
C73 C72 C71 117.5(13) . . ?
C77 O73 Bi1 101.10(13) . . ?
C72 C73 C74 122.2 . . ?
C75 C74 C73 118.4 . . ?
C76 C75 C74 120.2 . . ?
C71 C76 C75 121.6(13) . . ?
C71 C76 C77 119.4(13) . . ?
C75 C76 C77 118.5 . . ?
O73 C77 O72 118.9(7) . . ?
O73 C77 C76 120.8 . . ?
O72 C77 C76 120.2(8) . . ?
C81 O81 Nb3 161.8(2) . . ?
O81 C81 C83 108.9 . . ?
O81 C81 C82 105.9 . . ?
C83 C81 C82 115.5 . . ?
C91 O91 Nb2 148.72(19) . . ?
O91 C91 C93 113.2 . . ?
O91 C91 C92 108.4 . . ?
C93 C91 C92 121.5 . . ?
C101 O101 Nb1 148.05(19) . . ?
C103 C101 O101 114.1 . . ?
C103 C101 C102 127.3 . . ?
O101 C101 C102 113.2 . . ?
C66 C61 O61 123.1 . . ?
C66 C61 C62 126.5 . . ?
O61 C61 C62 104.0 . . ?
C63 C62 C61 113.7 . . ?
C64 C63 C62 120.0 . . ?
C63 C64 C65 120.0 . . ?
C66 C65 C64 120.0 . . ?
C61 C66 C65 117.0 . . ?
C61 C66 C67 124.7 . . ?
C65 C66 C67 117.5 . . ?
O63 C67 O62 122.5(12) . . ?
O63 C67 C66 121.5(8) . . ?
O62 C67 C66 116.0(8) . . ?
C67 O62 Nb4 138.0(12) . . ?
C67 O63 Nb2 138.5(11) . . ?
C111 O111 Nb4 155.9(17) . . ?
O111 C111 C113 119(3) . . ?
O111 C111 C112 115(3) . . ?
C113 C111 C112 104(3) . . ?
O111 C111 C114 114(3) . . ?
C113 C111 C114 100(3) . . ?
C112 C111 C114 103(3) . . ?

loop_
_geom_bond_atom_site_label_1
_geom_bond_atom_site_label_2
_geom_bond_distance
_geom_bond_site_symmetry_2
_geom_bond_publ_flag
Bi1 O13 2.205(19) . ?
Bi1 O53 2.326(19) . ?
Bi1 O23 2.352(17) . ?
Bi1 O73 2.536(6) . ?
Bi1 O43 2.598(17) . ?
Bi1 O12 2.67(2) . ?
Bi1 C17 2.79(3) . ?
Nb1 O101 1.851(6) . ?
Nb1 O3 1.880(16) . ?
Nb1 O2 1.903(15) . ?
Nb1 O21 1.944(17) . ?
Nb1 O22 2.118(17) . ?
Nb1 O32 2.204(18) . ?
O1 Nb4 1.890(16) . ?
O1 Nb2 1.914(16) . ?
Nb2 O91 1.854(6) . ?
Nb2 O4 1.881(15) . ?
Nb2 O41 1.944(19) . ?
Nb2 O42 2.081(17) . ?
Nb2 O63 2.213(17) . ?
O2 Nb4 1.891(15) . ?
Nb3 O81 1.846(6) . ?
Nb3 O4 1.906(14) . ?
Nb3 O3 1.930(17) . ?
Nb3 O71 1.944(19) . ?
Nb3 O72 2.082(16) . ?
Nb3 O33 2.151(17) . ?
Nb4 O111 1.810(18) . ?
Nb4 O51 1.953(17) . ?
Nb4 O52 2.133(18) . ?
Nb4 O62 2.174(18) . ?
O11 C11 1.29(3) . ?
C11 C12 1.40(4) . ?
C11 C16 1.41(4) . ?
O12 C17 1.25(3) . ?
C12 C13 1.38(5) . ?
O13 C17 1.27(4) . ?
C13 C14 1.33(5) . ?
C14 C15 1.38(4) . ?
C15 C16 1.41(4) . ?
C16 C17 1.48(4) . ?
O21 C21 1.33(3) . ?
C21 C26 1.39(3) . ?
C21 C22 1.39(3) . ?
O22 C27 1.30(3) . ?
C22 C23 1.34(4) . ?
O23 C27 1.26(3) . ?
C23 C24 1.34(4) . ?
C24 C25 1.39(4) . ?
C25 C26 1.40(4) . ?
C26 C27 1.45(3) . ?
O31 C31 1.33(4) . ?
C31 C36 1.40(4) . ?
C31 C32 1.41(4) . ?
O32 C37 1.27(3) . ?
C32 C33 1.42(4) . ?
O33 C37 1.27(3) . ?
C33 C34 1.33(4) . ?
C34 C35 1.35(4) . ?
C35 C36 1.38(4) . ?
C36 C37 1.51(4) . ?
O41 C41 1.34(3) . ?
C41 C42 1.39(4) . ?
C41 C46 1.43(4) . ?
O42 C47 1.32(3) . ?
C42 C43 1.36(4) . ?
O43 C47 1.23(3) . ?
C43 C44 1.35(5) . ?
C44 C45 1.41(4) . ?
C45 C46 1.37(4) . ?
C46 C47 1.47(4) . ?
O51 C51 1.36(3) . ?
C51 C52 1.36(4) . ?
C51 C56 1.38(4) . ?
O52 C57 1.31(3) . ?
C52 C53 1.36(4) . ?
O53 C57 1.24(3) . ?
C53 C54 1.34(4) . ?
C54 C55 1.38(4) . ?
C55 C56 1.39(3) . ?
C56 C57 1.50(4) . ?
O71 C71 1.35(3) . ?
C71 C76 1.38(3) . ?
C71 C72 1.44(3) . ?
O72 C77 1.285(17) . ?
C72 C73 1.3911 . ?
O73 C77 1.2353 . ?
C73 C74 1.4149 . ?
C74 C75 1.3968 . ?
C75 C76 1.3844 . ?
C76 C77 1.4768 . ?
O81 C81 1.4559 . ?
C81 C83 1.5300 . ?
C81 C82 1.5478 . ?
O91 C91 1.4555 . ?
C91 C93 1.4645 . ?
C91 C92 1.5099 . ?
O101 C101 1.4302 . ?
C101 C103 1.3926 . ?
C101 C102 1.4711 . ?
C61 C66 1.2663 . ?
C61 O61 1.3052 . ?
C61 C62 1.4279 . ?
C62 C63 1.3900 . ?
C63 C64 1.3900 . ?
C64 C65 1.3905 . ?
C65 C66 1.3900 . ?
C66 C67 1.4287 . ?
C67 O63 1.257(18) . ?
C67 O62 1.301(19) . ?
O111 C111 1.34(4) . ?
C111 C113 1.49(2) . ?
C111 C112 1.51(2) . ?
C111 C114 1.53(2) . ?
